data_4300849
loop_
_publ_author_name
'Aucott, Stephen M.'
'Kilian, Petr'
'Milton, Heather L.'
'Robertson, Stuart D.'
'Slawin, Alexandra M. Z.'
'Woollins, J. Derek'

_publ_section_title
;
 Bis(Cyclopentadienyl)Titanium Complexes of Naphthalene--1,8-Dithiolates,
 Biphenyl 2,2'-Dithiolates, and Related Ligands
;
_journal_coden_ASTM INOCAJ
_journal_issue 8
_journal_name_full 'Inorganic Chemistry'
_journal_page_first 2710
_journal_page_last 2718
_journal_paper_doi 10.1021/ic048483l
_journal_volume 44
_journal_year 2005
_chemical_formula_sum 'C30 H22 S2 Ti'
_chemical_formula_weight 494.50
_space_group_IT_number 61
_symmetry_cell_setting orthorhombic
_symmetry_space_group_name_Hall '-P 2ac 2ab'
_symmetry_space_group_name_H-M 'P b c a'
_atom_sites_solution_hydrogens geom
_atom_sites_solution_primary direct
_atom_sites_solution_secondary difmap
_audit_creation_method SHELXL-97
_cell_angle_alpha 90.00
_cell_angle_beta 90.00
_cell_angle_gamma 90.00
_cell_formula_units_Z 8
_cell_length_a 10.8920(13)
_cell_length_b 10.8871(12)
_cell_length_c 38.317(5)
_cell_measurement_reflns_used 2477
_cell_measurement_temperature 93(2)
_cell_measurement_theta_max 21.38
_cell_measurement_theta_min 2.10
_cell_volume 4543.7(9)
_computing_cell_refinement 'CrystalClear (Rigaku Corp., 2004)'
_computing_data_collection 'CrystalClear (Rigaku Corp., 2004)'
_computing_data_reduction 'CrystalClear (Rigaku Corp., 2004)'
_computing_molecular_graphics 'Bruker SHELXTL'
_computing_publication_material 'Bruker SHELXTL'
_computing_structure_refinement 'SHELXL-97 (Sheldrick, 1997)'
_computing_structure_solution 'SHELXS-97 (Sheldrick, 1990)'
_diffrn_ambient_temperature 93(2)
_diffrn_detector_area_resol_mean 0.83
_diffrn_measured_fraction_theta_full 0.950
_diffrn_measured_fraction_theta_max 0.950
_diffrn_measurement_device_type 'CCD area detector'
_diffrn_measurement_method dtprofit.ref
_diffrn_radiation_monochromator 'confocal optic'
_diffrn_radiation_source 'rotating anode'
_diffrn_radiation_type MoK\a
_diffrn_radiation_wavelength 0.71073
_diffrn_reflns_av_R_equivalents 0.2122
_diffrn_reflns_av_sigmaI/netI 0.0934
_diffrn_reflns_limit_h_max 8
_diffrn_reflns_limit_h_min -13
_diffrn_reflns_limit_k_max 12
_diffrn_reflns_limit_k_min -9
_diffrn_reflns_limit_l_max 45
_diffrn_reflns_limit_l_min -45
_diffrn_reflns_number 25174
_diffrn_reflns_theta_full 25.35
_diffrn_reflns_theta_max 25.35
_diffrn_reflns_theta_min 2.70
_diffrn_standards_decay_% -
_diffrn_standards_interval_count -
_diffrn_standards_number -
_exptl_absorpt_coefficient_mu 0.578
_exptl_absorpt_correction_T_max 1.00000
_exptl_absorpt_correction_T_min 0.4883
_exptl_absorpt_correction_type multi-scan
_exptl_crystal_colour red/turquoise
_exptl_crystal_density_diffrn 1.446
_exptl_crystal_density_meas ?
_exptl_crystal_density_method 'not measured'
_exptl_crystal_description plate
_exptl_crystal_F_000 2048
_exptl_crystal_size_max 0.100
_exptl_crystal_size_mid 0.100
_exptl_crystal_size_min 0.010
_refine_diff_density_max 1.078
_refine_diff_density_min -1.364
_refine_diff_density_rms 0.214
_refine_ls_extinction_coef 0.0063(16)
_refine_ls_extinction_expression Fc^*^=kFc[1+0.001xFc^2^\l^3^/sin(2\q)]^-1/4^
_refine_ls_extinction_method SHELXL
_refine_ls_goodness_of_fit_ref 1.107
_refine_ls_hydrogen_treatment riding
_refine_ls_matrix_type full
_refine_ls_number_parameters 149
_refine_ls_number_reflns 3953
_refine_ls_number_restraints 0
_refine_ls_restrained_S_all 1.107
_refine_ls_R_factor_all 0.2397
_refine_ls_R_factor_gt 0.2185
_refine_ls_shift/su_max 0.021
_refine_ls_shift/su_mean 0.002
_refine_ls_structure_factor_coef Fsqd
_refine_ls_weighting_details 'calc w=1/[\s^2^(Fo^2^)+(0.0500P)^2^+294.2724P] where P=(Fo^2^+2Fc^2^)/3'
_refine_ls_weighting_scheme calc
_refine_ls_wR_factor_gt 0.4432
_refine_ls_wR_factor_ref 0.4558
_reflns_number_gt 3338
_reflns_number_total 3953
_reflns_threshold_expression >2sigma(I)
_cod_data_source_file ic048483lsi20041029_024632_4.cif
_cod_data_source_block 6
_cod_depositor_comments
;
The following automatic conversions were performed:
'_symmetry_cell_setting' value 'Orthorhombic' changed to 'orthorhombic'
according to '/home/saulius/struct/CIF-dictionaries/cif_core.dic'
dictionary named 'cif_core.dic' version 2.4.1 from
2010-06-29.

'_exptl_absorpt_correction_type' value 'multiscan' changed to
'multi-scan' according to
'/home/saulius/struct/CIF-dictionaries/cif_core.dic' dictionary named
'cif_core.dic' version 2.4.1 from 2010-06-29.

Automatic conversion script
Id: cif_fix_enum 1527 2010-12-29 10:47:43Z saulius 

The following automatic conversions were performed:

'_exptl_crystal_density_meas' value '-' was changed to '?' - the
value is perceived as not measured.

Automatic conversion script
Id: cif_fix_values 3008 2015-01-20 13:52:24Z robertas 
;
_cod_database_code 4300849

loop_
_symmetry_equiv_pos_as_xyz
'x, y, z'
'-x+1/2, -y, z+1/2'
'-x, y+1/2, -z+1/2'
'x+1/2, -y+1/2, -z'
'-x, -y, -z'
'x-1/2, y, -z-1/2'
'x, -y-1/2, z-1/2'
'-x-1/2, y-1/2, z'

loop_
_atom_site_label
_atom_site_type_symbol
_atom_site_fract_x
_atom_site_fract_y
_atom_site_fract_z
_atom_site_U_iso_or_equiv
_atom_site_adp_type
_atom_site_occupancy
_atom_site_symmetry_multiplicity
_atom_site_calc_flag
_atom_site_refinement_flags
_atom_site_disorder_assembly
_atom_site_disorder_group
Ti1 Ti 0.0171(2) 0.1243(3) 0.38398(8) 0.0254(9) Uani 1 1 d . . .
S1 S -0.1482(3) 0.2753(4) 0.38014(11) 0.0287(11) Uani 1 1 d . . .
C1 C -0.0894(15) 0.4132(15) 0.3962(4) 0.024(3) Uiso 1 1 d . . .
C2 C -0.0138(16) 0.4880(17) 0.3745(4) 0.030(4) Uiso 1 1 d . . .
C3 C 0.0282(16) 0.5980(17) 0.3858(4) 0.033(4) Uiso 1 1 d . . .
H3A H 0.0794 0.6436 0.3705 0.040 Uiso 1 1 calc R . .
C4 C 0.0017(15) 0.6496(16) 0.4185(4) 0.028(4) Uiso 1 1 d . . .
H4A H 0.0332 0.7275 0.4253 0.034 Uiso 1 1 calc R . .
C5 C -0.0776(15) 0.5766(15) 0.4420(4) 0.024(3) Uiso 1 1 d . . .
C6 C -0.1046(16) 0.6162(18) 0.4762(4) 0.032(4) Uiso 1 1 d . . .
H6A H -0.0680 0.6900 0.4844 0.038 Uiso 1 1 calc R . .
C7 C -0.1802(16) 0.5537(17) 0.4980(4) 0.032(4) Uiso 1 1 d . . .
H7A H -0.2000 0.5844 0.5205 0.038 Uiso 1 1 calc R . .
C8 C -0.2300(16) 0.4374(17) 0.4854(4) 0.029(4) Uiso 1 1 d . . .
H8A H -0.2844 0.3917 0.4998 0.034 Uiso 1 1 calc R . .
C9 C -0.1996(15) 0.3939(16) 0.4535(4) 0.026(3) Uiso 1 1 d . . .
H9A H -0.2313 0.3169 0.4461 0.031 Uiso 1 1 calc R . .
C10 C -0.1206(16) 0.4616(17) 0.4306(4) 0.029(4) Uiso 1 1 d . . .
C11 C 0.0214(14) 0.4444(15) 0.3383(4) 0.022(3) Uiso 1 1 d . . .
S12 S 0.1695(3) 0.2772(4) 0.36828(10) 0.0262(10) Uani 1 1 d . . .
C12 C 0.1080(16) 0.3580(17) 0.3320(4) 0.029(4) Uiso 1 1 d . . .
C13 C 0.1498(15) 0.3307(16) 0.2971(4) 0.027(4) Uiso 1 1 d . . .
C14 C 0.2488(15) 0.2539(15) 0.2892(4) 0.023(3) Uiso 1 1 d . . .
H14A H 0.2923 0.2153 0.3077 0.027 Uiso 1 1 calc R . .
C15 C 0.2843(18) 0.2332(19) 0.2555(4) 0.040(4) Uiso 1 1 d . . .
H15A H 0.3549 0.1848 0.2508 0.048 Uiso 1 1 calc R . .
C16 C 0.2175(17) 0.2828(19) 0.2284(5) 0.037(4) Uiso 1 1 d . . .
H16A H 0.2378 0.2615 0.2050 0.044 Uiso 1 1 calc R . .
C17 C 0.1261(18) 0.359(2) 0.2343(5) 0.041(4) Uiso 1 1 d . . .
H17A H 0.0838 0.3933 0.2149 0.049 Uiso 1 1 calc R . .
C18 C 0.0877(16) 0.3924(17) 0.2688(4) 0.032(4) Uiso 1 1 d . . .
C19 C -0.0021(17) 0.4802(18) 0.2762(4) 0.035(4) Uiso 1 1 d . . .
H19A H -0.0440 0.5180 0.2573 0.042 Uiso 1 1 calc R . .
C20 C -0.0321(16) 0.5137(18) 0.3094(4) 0.032(4) Uiso 1 1 d . . .
H20A H -0.0863 0.5804 0.3136 0.039 Uiso 1 1 calc R . .
C21 C 0.1285(18) 0.0046(19) 0.4254(4) 0.037(4) Uiso 1 1 d . . .
H21A H 0.1789 -0.0617 0.4181 0.044 Uiso 1 1 calc R . .
C22 C 0.0030(18) 0.000(2) 0.4344(4) 0.039(4) Uiso 1 1 d . . .
H22A H -0.0478 -0.0704 0.4332 0.047 Uiso 1 1 calc R . .
C23 C -0.0338(17) 0.1147(18) 0.4449(4) 0.035(4) Uiso 1 1 d . . .
H23A H -0.1137 0.1336 0.4533 0.041 Uiso 1 1 calc R . .
C24 C 0.0624(17) 0.2013(19) 0.4417(4) 0.037(4) Uiso 1 1 d . . .
H24A H 0.0606 0.2870 0.4463 0.044 Uiso 1 1 calc R . .
C25 C 0.1630(18) 0.1282(19) 0.4297(5) 0.040(4) Uiso 1 1 d . . .
H25A H 0.2431 0.1592 0.4253 0.048 Uiso 1 1 calc R . .
C26 C -0.0766(17) -0.0597(18) 0.3616(4) 0.035(4) Uiso 1 1 d . . .
H26A H -0.1144 -0.1170 0.3769 0.042 Uiso 1 1 calc R . .
C27 C -0.1337(17) 0.0381(18) 0.3453(4) 0.034(4) Uiso 1 1 d . . .
H27A H -0.2174 0.0612 0.3475 0.041 Uiso 1 1 calc R . .
C28 C -0.0427(15) 0.0980(17) 0.3243(4) 0.030(4) Uiso 1 1 d . . .
H28A H -0.0578 0.1667 0.3096 0.035 Uiso 1 1 calc R . .
C29 C 0.0673(18) 0.0430(18) 0.3283(4) 0.038(4) Uiso 1 1 d . . .
H29A H 0.1426 0.0673 0.3179 0.046 Uiso 1 1 calc R . .
C30 C 0.0490(18) -0.0588(19) 0.3514(4) 0.038(4) Uiso 1 1 d . . .
H30A H 0.1100 -0.1158 0.3586 0.045 Uiso 1 1 calc R . .

loop_
_atom_site_aniso_label
_atom_site_aniso_U_11
_atom_site_aniso_U_22
_atom_site_aniso_U_33
_atom_site_aniso_U_23
_atom_site_aniso_U_13
_atom_site_aniso_U_12
Ti1 0.0122(14) 0.0264(17) 0.0377(17) -0.0012(13) 0.0001(11) -0.0018(12)
S1 0.0155(18) 0.031(3) 0.039(2) -0.0033(19) -0.0012(16) 0.0029(17)
S12 0.0129(17) 0.028(2) 0.038(2) 0.0019(18) -0.0006(15) 0.0005(16)

loop_
_atom_type_symbol
_atom_type_description
_atom_type_scat_dispersion_real
_atom_type_scat_dispersion_imag
_atom_type_scat_source
C C 0.0033 0.0016 'International Tables Vol C Tables 4.2.6.8 and 6.1.1.4'
H H 0.0000 0.0000 'International Tables Vol C Tables 4.2.6.8 and 6.1.1.4'
S S 0.1246 0.1234 'International Tables Vol C Tables 4.2.6.8 and 6.1.1.4'
Ti Ti 0.2776 0.4457 'International Tables Vol C Tables 4.2.6.8 and 6.1.1.4'

loop_
_geom_angle_atom_site_label_1
_geom_angle_atom_site_label_2
_geom_angle_atom_site_label_3
_geom_angle
_geom_angle_site_symmetry_1
_geom_angle_site_symmetry_3
_geom_angle_publ_flag
C22 Ti1 C25 56.5(7) . . ?
C22 Ti1 C29 122.5(7) . . ?
C25 Ti1 C29 121.2(7) . . ?
C22 Ti1 C30 87.7(7) . . ?
C25 Ti1 C30 107.8(7) . . ?
C29 Ti1 C30 35.1(6) . . ?
C22 Ti1 C21 34.5(6) . . ?
C25 Ti1 C21 34.4(7) . . ?
C29 Ti1 C21 106.1(7) . . ?
C30 Ti1 C21 79.5(7) . . ?
C22 Ti1 C28 134.1(7) . . ?
C25 Ti1 C28 153.1(6) . . ?
C29 Ti1 C28 32.9(6) . . ?
C30 Ti1 C28 55.8(6) . . ?
C21 Ti1 C28 135.2(7) . . ?
C22 Ti1 C23 33.4(7) . . ?
C25 Ti1 C23 55.6(6) . . ?
C29 Ti1 C23 155.6(7) . . ?
C30 Ti1 C23 120.5(7) . . ?
C21 Ti1 C23 56.4(6) . . ?
C28 Ti1 C23 149.4(6) . . ?
C22 Ti1 C27 103.7(7) . . ?
C25 Ti1 C27 157.4(7) . . ?
C29 Ti1 C27 57.2(6) . . ?
C30 Ti1 C27 56.6(6) . . ?
C21 Ti1 C27 123.1(7) . . ?
C28 Ti1 C27 34.8(6) . . ?
C23 Ti1 C27 115.2(6) . . ?
C22 Ti1 C26 77.8(7) . . ?
C25 Ti1 C26 124.3(7) . . ?
C29 Ti1 C26 57.8(6) . . ?
C30 Ti1 C26 34.6(6) . . ?
C21 Ti1 C26 89.9(7) . . ?
C28 Ti1 C26 56.3(6) . . ?
C23 Ti1 C26 102.3(6) . . ?
C27 Ti1 C26 33.4(6) . . ?
C22 Ti1 C24 57.5(7) . . ?
C25 Ti1 C24 34.8(6) . . ?
C29 Ti1 C24 154.8(7) . . ?
C30 Ti1 C24 137.9(7) . . ?
C21 Ti1 C24 58.4(7) . . ?
C28 Ti1 C24 166.2(7) . . ?
C23 Ti1 C24 34.1(6) . . ?
C27 Ti1 C24 147.1(6) . . ?
C26 Ti1 C24 134.6(6) . . ?
C22 Ti1 S12 129.7(5) . . ?
C25 Ti1 S12 73.2(5) . . ?
C29 Ti1 S12 82.8(5) . . ?
C30 Ti1 S12 110.2(5) . . ?
C21 Ti1 S12 101.1(5) . . ?
C28 Ti1 S12 91.8(4) . . ?
C23 Ti1 S12 115.4(5) . . ?
C27 Ti1 S12 125.6(4) . . ?
C26 Ti1 S12 140.6(4) . . ?
C24 Ti1 S12 81.3(5) . . ?
C22 Ti1 S1 112.7(5) . . ?
C25 Ti1 S1 121.8(5) . . ?
C29 Ti1 S1 111.5(5) . . ?
C30 Ti1 S1 129.8(5) . . ?
C21 Ti1 S1 141.5(5) . . ?
C28 Ti1 S1 79.8(4) . . ?
C23 Ti1 S1 85.3(5) . . ?
C27 Ti1 S1 73.9(5) . . ?
C26 Ti1 S1 103.1(5) . . ?
C24 Ti1 S1 88.4(5) . . ?
S12 Ti1 S1 91.55(17) . . ?
C1 S1 Ti1 106.7(6) . . ?
C2 C1 C10 117.0(15) . . ?
C2 C1 S1 119.9(12) . . ?
C10 C1 S1 122.9(12) . . ?
C3 C2 C1 121.0(15) . . ?
C3 C2 C11 119.0(16) . . ?
C1 C2 C11 120.0(15) . . ?
C2 C3 C4 124.8(17) . . ?
C3 C4 C5 116.6(16) . . ?
C10 C5 C6 119.5(15) . . ?
C10 C5 C4 118.9(14) . . ?
C6 C5 C4 121.5(15) . . ?
C7 C6 C5 123.0(18) . . ?
C6 C7 C8 117.3(16) . . ?
C9 C8 C7 120.7(16) . . ?
C8 C9 C10 121.4(16) . . ?
C5 C10 C9 117.9(14) . . ?
C5 C10 C1 121.6(15) . . ?
C9 C10 C1 120.5(15) . . ?
C12 C11 C20 120.1(14) . . ?
C12 C11 C2 123.9(14) . . ?
C20 C11 C2 115.5(14) . . ?
C12 S12 Ti1 106.0(6) . . ?
C11 C12 C13 121.8(15) . . ?
C11 C12 S12 117.8(12) . . ?
C13 C12 S12 120.3(13) . . ?
C14 C13 C18 118.6(14) . . ?
C14 C13 C12 124.4(14) . . ?
C18 C13 C12 116.9(15) . . ?
C15 C14 C13 121.3(15) . . ?
C14 C15 C16 119.9(18) . . ?
C17 C16 C15 121.0(18) . . ?
C16 C17 C18 122.7(18) . . ?
C19 C18 C17 124.4(16) . . ?
C19 C18 C13 119.6(15) . . ?
C17 C18 C13 115.9(16) . . ?
C20 C19 C18 122.7(17) . . ?
C19 C20 C11 118.2(17) . . ?
C22 C21 C25 105.2(18) . . ?
C22 C21 Ti1 71.7(11) . . ?
C25 C21 Ti1 72.1(11) . . ?
C23 C22 C21 109.0(19) . . ?
C23 C22 Ti1 75.0(11) . . ?
C21 C22 Ti1 73.7(11) . . ?
C22 C23 C24 111.3(17) . . ?
C22 C23 Ti1 71.6(10) . . ?
C24 C23 Ti1 73.5(10) . . ?
C23 C24 C25 103.0(18) . . ?
C23 C24 Ti1 72.4(10) . . ?
C25 C24 Ti1 70.8(10) . . ?
C21 C25 C24 111.4(18) . . ?
C21 C25 Ti1 73.5(11) . . ?
C24 C25 Ti1 74.5(10) . . ?
C27 C26 C30 107.6(17) . . ?
C27 C26 Ti1 73.2(11) . . ?
C30 C26 Ti1 71.6(11) . . ?
C26 C27 C28 107.1(16) . . ?
C26 C27 Ti1 73.4(10) . . ?
C28 C27 Ti1 72.3(10) . . ?
C29 C28 C27 110.4(16) . . ?
C29 C28 Ti1 72.6(10) . . ?
C27 C28 Ti1 72.9(9) . . ?
C28 C29 C30 106.9(17) . . ?
C28 C29 Ti1 74.5(10) . . ?
C30 C29 Ti1 72.7(10) . . ?
C26 C30 C29 108.0(17) . . ?
C26 C30 Ti1 73.7(11) . . ?
C29 C30 Ti1 72.2(11) . . ?

loop_
_geom_bond_atom_site_label_1
_geom_bond_atom_site_label_2
_geom_bond_distance
_geom_bond_site_symmetry_2
_geom_bond_publ_flag
Ti1 C22 2.360(19) . ?
Ti1 C25 2.367(19) . ?
Ti1 C29 2.372(18) . ?
Ti1 C30 2.38(2) . ?
Ti1 C21 2.386(19) . ?
Ti1 C28 2.395(16) . ?
Ti1 C23 2.402(17) . ?
Ti1 C27 2.403(18) . ?
Ti1 C26 2.405(19) . ?
Ti1 C24 2.416(18) . ?
Ti1 S12 2.427(5) . ?
Ti1 S1 2.442(5) . ?
S1 C1 1.744(17) . ?
C1 C2 1.42(2) . ?
C1 C10 1.46(2) . ?
C2 C3 1.35(3) . ?
C2 C11 1.52(2) . ?
C3 C4 1.40(2) . ?
C4 C5 1.48(2) . ?
C5 C10 1.41(2) . ?
C5 C6 1.41(2) . ?
C6 C7 1.35(2) . ?
C7 C8 1.46(3) . ?
C8 C9 1.35(2) . ?
C9 C10 1.43(2) . ?
C11 C12 1.35(2) . ?
C11 C20 1.46(2) . ?
S12 C12 1.776(17) . ?
C12 C13 1.44(2) . ?
C13 C14 1.40(2) . ?
C13 C18 1.44(2) . ?
C14 C15 1.37(2) . ?
C15 C16 1.38(2) . ?
C16 C17 1.32(3) . ?
C17 C18 1.43(2) . ?
C18 C19 1.40(3) . ?
C19 C20 1.36(2) . ?
C21 C22 1.41(3) . ?
C21 C25 1.41(3) . ?
C22 C23 1.37(3) . ?
C23 C24 1.41(3) . ?
C24 C25 1.43(3) . ?
C26 C27 1.38(3) . ?
C26 C30 1.42(3) . ?
C27 C28 1.43(2) . ?
C28 C29 1.35(3) . ?
C29 C30 1.43(3) . ?

loop_
_geom_torsion_atom_site_label_1
_geom_torsion_atom_site_label_2
_geom_torsion_atom_site_label_3
_geom_torsion_atom_site_label_4
_geom_torsion
_geom_torsion_site_symmetry_1
_geom_torsion_site_symmetry_2
_geom_torsion_site_symmetry_3
_geom_torsion_site_symmetry_4
_geom_torsion_publ_flag
C22 Ti1 S1 C1 97.6(8) . . . . ?
C25 Ti1 S1 C1 33.9(8) . . . . ?
C29 Ti1 S1 C1 -120.1(7) . . . . ?
C30 Ti1 S1 C1 -155.4(8) . . . . ?
C21 Ti1 S1 C1 72.8(10) . . . . ?
C28 Ti1 S1 C1 -128.8(7) . . . . ?
C23 Ti1 S1 C1 78.1(7) . . . . ?
C27 Ti1 S1 C1 -164.0(7) . . . . ?
C26 Ti1 S1 C1 179.6(7) . . . . ?
C24 Ti1 S1 C1 44.0(7) . . . . ?
S12 Ti1 S1 C1 -37.2(5) . . . . ?
Ti1 S1 C1 C2 79.7(14) . . . . ?
Ti1 S1 C1 C10 -104.7(13) . . . . ?
C10 C1 C2 C3 1(2) . . . . ?
S1 C1 C2 C3 177.0(14) . . . . ?
C10 C1 C2 C11 -179.4(14) . . . . ?
S1 C1 C2 C11 -4(2) . . . . ?
C1 C2 C3 C4 -1(3) . . . . ?
C11 C2 C3 C4 179.4(16) . . . . ?
C2 C3 C4 C5 0(3) . . . . ?
C3 C4 C5 C10 0(2) . . . . ?
C3 C4 C5 C6 176.4(16) . . . . ?
C10 C5 C6 C7 -6(3) . . . . ?
C4 C5 C6 C7 177.7(16) . . . . ?
C5 C6 C7 C8 3(3) . . . . ?
C6 C7 C8 C9 1(2) . . . . ?
C7 C8 C9 C10 -2(3) . . . . ?
C6 C5 C10 C9 5(2) . . . . ?
C4 C5 C10 C9 -178.6(15) . . . . ?
C6 C5 C10 C1 -176.4(16) . . . . ?
C4 C5 C10 C1 0(2) . . . . ?
C8 C9 C10 C5 -1(2) . . . . ?
C8 C9 C10 C1 -179.7(16) . . . . ?
C2 C1 C10 C5 0(2) . . . . ?
S1 C1 C10 C5 -176.1(13) . . . . ?
C2 C1 C10 C9 177.8(15) . . . . ?
S1 C1 C10 C9 2(2) . . . . ?
C3 C2 C11 C12 103(2) . . . . ?
C1 C2 C11 C12 -76(2) . . . . ?
C3 C2 C11 C20 -69(2) . . . . ?
C1 C2 C11 C20 111.9(18) . . . . ?
C22 Ti1 S12 C12 -167.8(9) . . . . ?
C25 Ti1 S12 C12 -169.0(8) . . . . ?
C29 Ti1 S12 C12 65.4(7) . . . . ?
C30 Ti1 S12 C12 87.7(8) . . . . ?
C21 Ti1 S12 C12 170.5(8) . . . . ?
C28 Ti1 S12 C12 33.7(7) . . . . ?
C23 Ti1 S12 C12 -131.6(8) . . . . ?
C27 Ti1 S12 C12 25.0(8) . . . . ?
C26 Ti1 S12 C12 66.8(9) . . . . ?
C24 Ti1 S12 C12 -134.3(8) . . . . ?
S1 Ti1 S12 C12 -46.1(6) . . . . ?
C20 C11 C12 C13 0(3) . . . . ?
C2 C11 C12 C13 -171.8(16) . . . . ?
C20 C11 C12 S12 179.9(13) . . . . ?
C2 C11 C12 S12 8(2) . . . . ?
Ti1 S12 C12 C11 78.3(14) . . . . ?
Ti1 S12 C12 C13 -101.5(14) . . . . ?
C11 C12 C13 C14 171.8(17) . . . . ?
S12 C12 C13 C14 -8(2) . . . . ?
C11 C12 C13 C18 -5(3) . . . . ?
S12 C12 C13 C18 174.7(13) . . . . ?
C18 C13 C14 C15 -2(3) . . . . ?
C12 C13 C14 C15 -179.2(18) . . . . ?
C13 C14 C15 C16 -4(3) . . . . ?
C14 C15 C16 C17 6(3) . . . . ?
C15 C16 C17 C18 -2(3) . . . . ?
C16 C17 C18 C19 175(2) . . . . ?
C16 C17 C18 C13 -4(3) . . . . ?
C14 C13 C18 C19 -172.7(17) . . . . ?
C12 C13 C18 C19 4(3) . . . . ?
C14 C13 C18 C17 6(2) . . . . ?
C12 C13 C18 C17 -176.7(17) . . . . ?
C17 C18 C19 C20 -176.8(19) . . . . ?
C13 C18 C19 C20 2(3) . . . . ?
C18 C19 C20 C11 -8(3) . . . . ?
C12 C11 C20 C19 7(3) . . . . ?
C2 C11 C20 C19 178.9(16) . . . . ?
C25 Ti1 C21 C22 113.4(17) . . . . ?
C29 Ti1 C21 C22 -124.5(12) . . . . ?
C30 Ti1 C21 C22 -101.4(13) . . . . ?
C28 Ti1 C21 C22 -106.1(13) . . . . ?
C23 Ti1 C21 C22 36.7(12) . . . . ?
C27 Ti1 C21 C22 -63.5(14) . . . . ?
C26 Ti1 C21 C22 -68.2(12) . . . . ?
C24 Ti1 C21 C22 77.4(12) . . . . ?
S12 Ti1 C21 C22 149.9(11) . . . . ?
S1 Ti1 C21 C22 43.0(15) . . . . ?
C22 Ti1 C21 C25 -113.4(17) . . . . ?
C29 Ti1 C21 C25 122.1(12) . . . . ?
C30 Ti1 C21 C25 145.2(12) . . . . ?
C28 Ti1 C21 C25 140.4(11) . . . . ?
C23 Ti1 C21 C25 -76.8(12) . . . . ?
C27 Ti1 C21 C25 -177.0(11) . . . . ?
C26 Ti1 C21 C25 178.4(12) . . . . ?
C24 Ti1 C21 C25 -36.0(11) . . . . ?
S12 Ti1 C21 C25 36.4(11) . . . . ?
S1 Ti1 C21 C25 -70.4(14) . . . . ?
C25 C21 C22 C23 -3(2) . . . . ?
Ti1 C21 C22 C23 -67.3(13) . . . . ?
C25 C21 C22 Ti1 64.8(12) . . . . ?
C25 Ti1 C22 C23 77.0(13) . . . . ?
C29 Ti1 C22 C23 -174.7(11) . . . . ?
C30 Ti1 C22 C23 -169.9(12) . . . . ?
C21 Ti1 C22 C23 115.4(18) . . . . ?
C28 Ti1 C22 C23 -135.0(11) . . . . ?
C27 Ti1 C22 C23 -115.1(12) . . . . ?
C26 Ti1 C22 C23 -136.4(12) . . . . ?
C24 Ti1 C22 C23 35.3(11) . . . . ?
S12 Ti1 C22 C23 75.6(12) . . . . ?
S1 Ti1 C22 C23 -37.1(12) . . . . ?
C25 Ti1 C22 C21 -38.5(12) . . . . ?
C29 Ti1 C22 C21 69.9(14) . . . . ?
C30 Ti1 C22 C21 74.7(12) . . . . ?
C28 Ti1 C22 C21 109.6(13) . . . . ?
C23 Ti1 C22 C21 -115.4(18) . . . . ?
C27 Ti1 C22 C21 129.4(12) . . . . ?
C26 Ti1 C22 C21 108.2(12) . . . . ?
C24 Ti1 C22 C21 -80.2(12) . . . . ?
S12 Ti1 C22 C21 -39.9(14) . . . . ?
S1 Ti1 C22 C21 -152.6(10) . . . . ?
C21 C22 C23 C24 3(2) . . . . ?
Ti1 C22 C23 C24 -63.2(13) . . . . ?
C21 C22 C23 Ti1 66.5(13) . . . . ?
C25 Ti1 C23 C22 -79.8(13) . . . . ?
C29 Ti1 C23 C22 11(2) . . . . ?
C30 Ti1 C23 C22 11.8(14) . . . . ?
C21 Ti1 C23 C22 -38.0(12) . . . . ?
C28 Ti1 C23 C22 85.3(17) . . . . ?
C27 Ti1 C23 C22 76.3(13) . . . . ?
C26 Ti1 C23 C22 43.6(13) . . . . ?
C24 Ti1 C23 C22 -119.8(17) . . . . ?
S12 Ti1 C23 C22 -124.5(11) . . . . ?
S1 Ti1 C23 C22 146.0(12) . . . . ?
C22 Ti1 C23 C24 119.8(17) . . . . ?
C25 Ti1 C23 C24 40.1(11) . . . . ?
C29 Ti1 C23 C24 130.7(16) . . . . ?
C30 Ti1 C23 C24 131.6(12) . . . . ?
C21 Ti1 C23 C24 81.9(12) . . . . ?
C28 Ti1 C23 C24 -154.8(13) . . . . ?
C27 Ti1 C23 C24 -163.8(11) . . . . ?
C26 Ti1 C23 C24 163.5(11) . . . . ?
S12 Ti1 C23 C24 -4.7(12) . . . . ?
S1 Ti1 C23 C24 -94.1(11) . . . . ?
C22 C23 C24 C25 -3(2) . . . . ?
Ti1 C23 C24 C25 -64.6(11) . . . . ?
C22 C23 C24 Ti1 62.1(13) . . . . ?
C22 Ti1 C24 C23 -34.5(11) . . . . ?
C25 Ti1 C24 C23 -111.2(17) . . . . ?
C29 Ti1 C24 C23 -132.7(16) . . . . ?
C30 Ti1 C24 C23 -73.7(14) . . . . ?
C21 Ti1 C24 C23 -75.5(12) . . . . ?
C28 Ti1 C24 C23 115(3) . . . . ?
C27 Ti1 C24 C23 27.7(18) . . . . ?
C26 Ti1 C24 C23 -23.0(15) . . . . ?
S12 Ti1 C24 C23 175.7(11) . . . . ?
S1 Ti1 C24 C23 83.9(11) . . . . ?
C22 Ti1 C24 C25 76.7(13) . . . . ?
C29 Ti1 C24 C25 -21(2) . . . . ?
C30 Ti1 C24 C25 37.5(16) . . . . ?
C21 Ti1 C24 C25 35.7(12) . . . . ?
C28 Ti1 C24 C25 -134(2) . . . . ?
C23 Ti1 C24 C25 111.2(17) . . . . ?
C27 Ti1 C24 C25 138.8(13) . . . . ?
C26 Ti1 C24 C25 88.2(13) . . . . ?
S12 Ti1 C24 C25 -73.1(11) . . . . ?
S1 Ti1 C24 C25 -164.9(11) . . . . ?
C22 C21 C25 C24 1(2) . . . . ?
Ti1 C21 C25 C24 65.4(13) . . . . ?
C22 C21 C25 Ti1 -64.5(12) . . . . ?
C23 C24 C25 C21 1(2) . . . . ?
Ti1 C24 C25 C21 -64.9(13) . . . . ?
C23 C24 C25 Ti1 65.8(12) . . . . ?
C22 Ti1 C25 C21 38.6(11) . . . . ?
C29 Ti1 C25 C21 -72.0(13) . . . . ?
C30 Ti1 C25 C21 -36.2(13) . . . . ?
C28 Ti1 C25 C21 -84.0(18) . . . . ?
C23 Ti1 C25 C21 79.1(12) . . . . ?
C27 Ti1 C25 C21 7(2) . . . . ?
C26 Ti1 C25 C21 -2.0(14) . . . . ?
C24 Ti1 C25 C21 118.5(17) . . . . ?
S12 Ti1 C25 C21 -142.5(12) . . . . ?
S1 Ti1 C25 C21 136.3(10) . . . . ?
C22 Ti1 C25 C24 -79.9(12) . . . . ?
C29 Ti1 C25 C24 169.5(11) . . . . ?
C30 Ti1 C25 C24 -154.6(11) . . . . ?
C21 Ti1 C25 C24 -118.5(17) . . . . ?
C28 Ti1 C25 C24 157.6(14) . . . . ?
C23 Ti1 C25 C24 -39.3(11) . . . . ?
C27 Ti1 C25 C24 -111.8(18) . . . . ?
C26 Ti1 C25 C24 -120.4(12) . . . . ?
S12 Ti1 C25 C24 99.0(11) . . . . ?
S1 Ti1 C25 C24 17.9(13) . . . . ?
C22 Ti1 C26 C27 140.3(12) . . . . ?
C25 Ti1 C26 C27 174.0(10) . . . . ?
C29 Ti1 C26 C27 -77.9(11) . . . . ?
C30 Ti1 C26 C27 -115.7(15) . . . . ?
C21 Ti1 C26 C27 172.9(11) . . . . ?
C28 Ti1 C26 C27 -38.5(10) . . . . ?
C23 Ti1 C26 C27 117.4(11) . . . . ?
C24 Ti1 C26 C27 130.4(11) . . . . ?
S12 Ti1 C26 C27 -79.6(12) . . . . ?
S1 Ti1 C26 C27 29.5(11) . . . . ?
C22 Ti1 C26 C30 -104.0(11) . . . . ?
C25 Ti1 C26 C30 -70.3(12) . . . . ?
C29 Ti1 C26 C30 37.8(10) . . . . ?
C21 Ti1 C26 C30 -71.4(11) . . . . ?
C28 Ti1 C26 C30 77.2(11) . . . . ?
C23 Ti1 C26 C30 -126.9(11) . . . . ?
C27 Ti1 C26 C30 115.7(15) . . . . ?
C24 Ti1 C26 C30 -113.9(12) . . . . ?
S12 Ti1 C26 C30 36.1(14) . . . . ?
S1 Ti1 C26 C30 145.2(10) . . . . ?
C30 C26 C27 C28 1(2) . . . . ?
Ti1 C26 C27 C28 64.9(12) . . . . ?
C30 C26 C27 Ti1 -63.8(13) . . . . ?
C22 Ti1 C27 C26 -40.0(12) . . . . ?
C25 Ti1 C27 C26 -13(2) . . . . ?
C29 Ti1 C27 C26 80.1(12) . . . . ?
C30 Ti1 C27 C26 37.9(10) . . . . ?
C21 Ti1 C27 C26 -8.5(13) . . . . ?
C28 Ti1 C27 C26 114.6(15) . . . . ?
C23 Ti1 C27 C26 -73.4(12) . . . . ?
C24 Ti1 C27 C26 -90.1(16) . . . . ?
S12 Ti1 C27 C26 129.9(9) . . . . ?
S1 Ti1 C27 C26 -150.0(11) . . . . ?
C22 Ti1 C27 C28 -154.6(11) . . . . ?
C25 Ti1 C27 C28 -127.6(17) . . . . ?
C29 Ti1 C27 C28 -34.6(10) . . . . ?
C30 Ti1 C27 C28 -76.8(11) . . . . ?
C21 Ti1 C27 C28 -123.1(11) . . . . ?
C23 Ti1 C27 C28 172.0(10) . . . . ?
C26 Ti1 C27 C28 -114.6(15) . . . . ?
C24 Ti1 C27 C28 155.2(12) . . . . ?
S12 Ti1 C27 C28 15.3(13) . . . . ?
S1 Ti1 C27 C28 95.3(10) . . . . ?
C26 C27 C28 C29 -2(2) . . . . ?
Ti1 C27 C28 C29 63.4(13) . . . . ?
C26 C27 C28 Ti1 -65.7(12) . . . . ?
C22 Ti1 C28 C29 -83.1(14) . . . . ?
C25 Ti1 C28 C29 19(2) . . . . ?
C30 Ti1 C28 C29 -39.5(12) . . . . ?
C21 Ti1 C28 C29 -33.8(15) . . . . ?
C23 Ti1 C28 C29 -132.9(14) . . . . ?
C27 Ti1 C28 C29 -118.5(16) . . . . ?
C26 Ti1 C28 C29 -81.5(13) . . . . ?
C24 Ti1 C28 C29 133(2) . . . . ?
S12 Ti1 C28 C29 73.8(11) . . . . ?
S1 Ti1 C28 C29 165.1(12) . . . . ?
C22 Ti1 C28 C27 35.4(14) . . . . ?
C25 Ti1 C28 C27 137.6(15) . . . . ?
C29 Ti1 C28 C27 118.5(16) . . . . ?
C30 Ti1 C28 C27 79.0(12) . . . . ?
C21 Ti1 C28 C27 84.7(13) . . . . ?
C23 Ti1 C28 C27 -14.4(18) . . . . ?
C26 Ti1 C28 C27 37.0(10) . . . . ?
C24 Ti1 C28 C27 -108(3) . . . . ?
S12 Ti1 C28 C27 -167.6(10) . . . . ?
S1 Ti1 C28 C27 -76.4(10) . . . . ?
C27 C28 C29 C30 2(2) . . . . ?
Ti1 C28 C29 C30 66.0(12) . . . . ?
C27 C28 C29 Ti1 -63.6(13) . . . . ?
C22 Ti1 C29 C28 122.2(12) . . . . ?
C25 Ti1 C29 C28 -170.1(11) . . . . ?
C30 Ti1 C29 C28 113.7(17) . . . . ?
C21 Ti1 C29 C28 155.9(11) . . . . ?
C23 Ti1 C29 C28 115.2(16) . . . . ?
C27 Ti1 C29 C28 36.6(11) . . . . ?
C26 Ti1 C29 C28 76.5(12) . . . . ?
C24 Ti1 C29 C28 -156.0(15) . . . . ?
S12 Ti1 C29 C28 -104.6(11) . . . . ?
S1 Ti1 C29 C28 -15.8(12) . . . . ?
C22 Ti1 C29 C30 8.5(14) . . . . ?
C25 Ti1 C29 C30 76.2(13) . . . . ?
C21 Ti1 C29 C30 42.1(12) . . . . ?
C28 Ti1 C29 C30 -113.7(17) . . . . ?
C23 Ti1 C29 C30 1(2) . . . . ?
C27 Ti1 C29 C30 -77.2(12) . . . . ?
C26 Ti1 C29 C30 -37.3(11) . . . . ?
C24 Ti1 C29 C30 90.3(19) . . . . ?
S12 Ti1 C29 C30 141.6(11) . . . . ?
S1 Ti1 C29 C30 -129.5(10) . . . . ?
C27 C26 C30 C29 0(2) . . . . ?
Ti1 C26 C30 C29 -64.6(13) . . . . ?
C27 C26 C30 Ti1 64.8(13) . . . . ?
C28 C29 C30 C26 -2(2) . . . . ?
Ti1 C29 C30 C26 65.6(13) . . . . ?
C28 C29 C30 Ti1 -67.2(13) . . . . ?
C22 Ti1 C30 C26 71.6(11) . . . . ?
C25 Ti1 C30 C26 125.2(11) . . . . ?
C29 Ti1 C30 C26 -115.5(16) . . . . ?
C21 Ti1 C30 C26 105.4(11) . . . . ?
C28 Ti1 C30 C26 -78.6(11) . . . . ?
C23 Ti1 C30 C26 65.2(12) . . . . ?
C27 Ti1 C30 C26 -36.5(10) . . . . ?
C24 Ti1 C30 C26 103.9(13) . . . . ?
S12 Ti1 C30 C26 -156.6(9) . . . . ?
S1 Ti1 C30 C26 -46.4(12) . . . . ?
C22 Ti1 C30 C29 -172.9(12) . . . . ?
C25 Ti1 C30 C29 -119.2(12) . . . . ?
C21 Ti1 C30 C29 -139.0(12) . . . . ?
C28 Ti1 C30 C29 36.9(11) . . . . ?
C23 Ti1 C30 C29 -179.3(11) . . . . ?
C27 Ti1 C30 C29 79.0(12) . . . . ?
C26 Ti1 C30 C29 115.5(16) . . . . ?
C24 Ti1 C30 C29 -140.6(11) . . . . ?
S12 Ti1 C30 C29 -41.0(12) . . . . ?
S1 Ti1 C30 C29 69.1(12) . . . . ?
